data_4347112
loop_
_publ_author_name
'Kumar, Anuj'
'Gangwar, Manoj Kumar'
'Prakasham, A. P.'
'Mhatre, Darshan'
'Kalita, Alok Ch'
'Ghosh, Prasenjit'

_publ_section_title
;
 Accessing a Biologically Relevant Benzofuran Skeleton by a One-Pot Tandem
 Heck Alkynylation/Cyclization Reaction Using Well-Defined Palladium
 N-Heterocyclic Carbene Complexes.
;
_journal_issue 6
_journal_name_full 'Inorganic chemistry'
_journal_page_first 2882
_journal_page_last 2893
_journal_paper_doi 10.1021/acs.inorgchem.5b02727
_journal_volume 55
_journal_year 2016
_chemical_formula_moiety 'C25 H27 Br2 N3 P Pd'
_chemical_formula_sum 'C25 H27 Br2 N3 P Pd'
_chemical_formula_weight 666.68
_space_group_crystal_system monoclinic
_space_group_IT_number 14
_space_group_name_Hall '-P 2yn'
_space_group_name_H-M_alt 'P 1 21/n 1'
_atom_sites_solution_hydrogens geom
_audit_creation_date 2016-02-02
_audit_creation_method
;
Olex2 1.2-alpha
(compiled 2015.10.28 svn.r3245 for OlexSys, GUI svn.r5128)
;
_cell_angle_alpha 90
_cell_angle_beta 98.271(4)
_cell_angle_gamma 90
_cell_formula_units_Z 4
_cell_length_a 9.367(3)
_cell_length_b 16.275(4)
_cell_length_c 17.136(5)
_cell_measurement_reflns_used 25833
_cell_measurement_temperature 150
_cell_measurement_theta_max 29.2
_cell_measurement_theta_min 3.0
_cell_volume 2585.2(13)
_computing_cell_refinement
;
CrystalClear-SM Expert 2.1 b28 (Rigaku, 2013)
;
_computing_data_collection
;
CrystalClear-SM Expert 2.1 b28 (Rigaku, 2013)
;
_computing_data_reduction
;
CrystalClear-SM Expert 2.1 b28 (Rigaku, 2013)
;
_computing_molecular_graphics 'Olex2 (Dolomanov et al., 2009)'
_computing_publication_material 'Olex2 (Dolomanov et al., 2009)'
_computing_structure_refinement 'ShelXL (Sheldrick, 2015)'
_diffrn_ambient_temperature 150
_diffrn_detector CCD
_diffrn_detector_area_resol_mean 28.5714
_diffrn_measured_fraction_theta_full 0.997
_diffrn_measured_fraction_theta_max 0.997
_diffrn_measurement_details
;
scan:
	Number of images: 225
	           Slice: -110.0000 - 2.5000
	     Image width: 0.5000
	        Exp time: 16.0000
	   Rotation axis: Omega
	           Omega: 0.0000
	           Kappa: -72.0000
	             Phi: 36.0000
	             XTD: 44.9486
	          2theta: -19.9595
scan:
	Number of images: 258
	           Slice: -59.0000 - 70.0000
	     Image width: 0.5000
	        Exp time: 16.0000
	   Rotation axis: Omega
	           Omega: 0.0000
	           Kappa: 72.0000
	             Phi: -108.0000
	             XTD: 44.9486
	          2theta: -19.9595
scan:
	Number of images: 211
	           Slice: -55.5000 - 50.0000
	     Image width: 0.5000
	        Exp time: 16.0000
	   Rotation axis: Omega
	           Omega: 0.0000
	           Kappa: 72.0000
	             Phi: 36.0000
	             XTD: 44.9486
	          2theta: -19.9595
scan:
	Number of images: 352
	           Slice: -110.0000 - 66.0000
	     Image width: 0.5000
	        Exp time: 16.0000
	   Rotation axis: Omega
	           Omega: 0.0000
	           Kappa: 0.0000
	             Phi: -108.0000
	             XTD: 44.9486
	          2theta: -19.9595
;
_diffrn_measurement_device
;
AFC12 (Right): Kappa 3 circle
;
_diffrn_measurement_device_type
;
Rigaku Saturn724+ (4x4 bin mode)
;
_diffrn_measurement_method 'profile data from \w-scans'
_diffrn_measurement_specimen_support Fiber
_diffrn_orient_matrix_type XPlain
_diffrn_orient_matrix_UB_11 0.052454
_diffrn_orient_matrix_UB_12 -0.094259
_diffrn_orient_matrix_UB_13 0.001095
_diffrn_orient_matrix_UB_21 0.004884
_diffrn_orient_matrix_UB_22 0.002006
_diffrn_orient_matrix_UB_23 -0.061217
_diffrn_orient_matrix_UB_31 0.054909
_diffrn_orient_matrix_UB_32 0.020906
_diffrn_orient_matrix_UB_33 0.005065
_diffrn_radiation_monochromator Confocal
_diffrn_radiation_type MoK\a
_diffrn_radiation_wavelength 0.7107
_diffrn_reflns_av_R_equivalents 0.0672
_diffrn_reflns_av_unetI/netI 0.0436
_diffrn_reflns_Laue_measured_fraction_full 0.997
_diffrn_reflns_Laue_measured_fraction_max 0.997
_diffrn_reflns_limit_h_max 11
_diffrn_reflns_limit_h_min -11
_diffrn_reflns_limit_k_max 19
_diffrn_reflns_limit_k_min -19
_diffrn_reflns_limit_l_max 19
_diffrn_reflns_limit_l_min -20
_diffrn_reflns_number 25310
_diffrn_reflns_point_group_measured_fraction_full 0.997
_diffrn_reflns_point_group_measured_fraction_max 0.997
_diffrn_reflns_theta_full 24.998
_diffrn_reflns_theta_max 24.998
_diffrn_reflns_theta_min 3.263
_diffrn_source MicroMax003_Mo
_diffrn_source_current 0.6
_diffrn_source_power 0.0
_diffrn_source_voltage 50.0
_exptl_absorpt_coefficient_mu 3.889
_exptl_absorpt_correction_T_max 0.837
_exptl_absorpt_correction_T_min 0.600
_exptl_absorpt_correction_type numerical
_exptl_absorpt_process_details 'NUMABS (Rigaku, 1999)'
_exptl_crystal_colour colourless
_exptl_crystal_colour_primary colourless
_exptl_crystal_density_diffrn 1.713
_exptl_crystal_description plate
_exptl_crystal_F_000 1316
_exptl_crystal_size_max 0.18
_exptl_crystal_size_mid 0.17
_exptl_crystal_size_min 0.07
_refine_diff_density_max 0.676
_refine_diff_density_min -0.529
_refine_diff_density_rms 0.097
_refine_ls_extinction_method none
_refine_ls_goodness_of_fit_ref 1.084
_refine_ls_hydrogen_treatment constr
_refine_ls_matrix_type full
_refine_ls_number_parameters 289
_refine_ls_number_reflns 4537
_refine_ls_number_restraints 0
_refine_ls_restrained_S_all 1.084
_refine_ls_R_factor_all 0.0403
_refine_ls_R_factor_gt 0.0351
_refine_ls_shift/su_max 0.001
_refine_ls_shift/su_mean 0.000
_refine_ls_structure_factor_coef Fsqd
_refine_ls_weighting_details 'w=1/[\s^2^(Fo^2^)+(0.0332P)^2^+1.3932P] where P=(Fo^2^+2Fc^2^)/3'
_refine_ls_weighting_scheme calc
_refine_ls_wR_factor_gt 0.0770
_refine_ls_wR_factor_ref 0.0794
_reflns_Friedel_coverage 0.000
_reflns_number_gt 4128
_reflns_number_total 4537
_reflns_shell_number_unique_all 7190
_reflns_threshold_expression 'I > 2\s(I)'
_cod_data_source_file ic5b02727_si_002.cif
_cod_data_source_block PG-AK-12-66
_cod_database_code 4347112
_shelx_space_group_comment
;
The symmetry employed for this shelxl refinement is uniquely defined
by the following loop, which should always be used as a source of
symmetry information in preference to the above space-group names.
They are only intended as comments.
;
_shelx_estimated_absorpt_t_max 0.772
_shelx_estimated_absorpt_t_min 0.541
_olex2_refinement_description
;
1. Fixed Uiso
 At 1.2 times of:
  All C(H) groups, All C(H,H) groups, All C(H,H,H) groups
2.a Ternary CH refined with riding coordinates:
 C23(H23)
2.b Secondary CH2 refined with riding coordinates:
 C21(H21A,H21B)
2.c Me refined with riding coordinates:
 C22(H22A,H22B,H22C), C24(H24A,H24B,H24C), C25(H25A,H25B,H25C)
2.d Aromatic/amide H refined with riding coordinates:
 C8(H8), C11(H11), C1(H1), C7(H7), C9(H9), C2(H2), C13(H13), C17(H17),
 C10(H10), C3(H3), C4(H4), C5(H5), C14(H14), C15(H15), C16(H16)
;
_shelx_shelxl_version_number 2014/7
_olex2_submission_special_instructions 'No special instructions were received'

loop_
_space_group_symop_operation_xyz
'x, y, z'
'-x+1/2, y+1/2, -z+1/2'
'-x, -y, -z'
'x-1/2, -y-1/2, z-1/2'

loop_
_atom_site_label
_atom_site_type_symbol
_atom_site_fract_x
_atom_site_fract_y
_atom_site_fract_z
_atom_site_U_iso_or_equiv
_atom_site_adp_type
_atom_site_occupancy
_atom_site_site_symmetry_order
_atom_site_calc_flag
_atom_site_refinement_flags_posn
Pd1 Pd 0.93417(3) 0.31846(2) 0.34513(2) 0.01527(10) Uani 1 1 d .
Br1 Br 1.15775(4) 0.30904(2) 0.28489(2) 0.02399(12) Uani 1 1 d .
Br2 Br 0.88581(5) 0.46134(2) 0.29741(2) 0.02653(12) Uani 1 1 d .
P1 P 0.98280(11) 0.19093(5) 0.39568(6) 0.0155(2) Uani 1 1 d .
C19 C 0.7519(4) 0.3266(2) 0.3911(2) 0.0186(8) Uani 1 1 d .
N2 N 0.5823(4) 0.3605(2) 0.4673(2) 0.0291(8) Uani 1 1 d .
C12 C 1.1232(4) 0.1958(2) 0.4811(2) 0.0172(8) Uani 1 1 d .
N1 N 0.6208(3) 0.29748(19) 0.35898(18) 0.0208(7) Uani 1 1 d .
C20 C 0.5213(5) 0.3189(2) 0.4064(2) 0.0256(9) Uani 1 1 d .
C23 C 0.8277(4) 0.4107(2) 0.5148(2) 0.0258(9) Uani 1 1 d .
H23 H 0.9263 0.4054 0.4994 0.031 Uiso 1 1 calc R
C6 C 1.0413(4) 0.1172(2) 0.3266(2) 0.0195(8) Uani 1 1 d .
C21 C 0.5873(5) 0.2567(3) 0.2820(2) 0.0295(10) Uani 1 1 d .
H21A H 0.5171 0.2119 0.2858 0.035 Uiso 1 1 calc R
H21B H 0.6763 0.2321 0.2673 0.035 Uiso 1 1 calc R
C22 C 0.5250(5) 0.3169(3) 0.2188(2) 0.0319(10) Uani 1 1 d .
H22A H 0.5036 0.2882 0.1682 0.038 Uiso 1 1 calc R
H22B H 0.4360 0.3407 0.2329 0.038 Uiso 1 1 calc R
H22C H 0.5950 0.3608 0.2144 0.038 Uiso 1 1 calc R
N3 N 0.7258(3) 0.36416(19) 0.45714(17) 0.0199(7) Uani 1 1 d .
C8 C 1.2595(5) 0.1327(3) 0.5957(2) 0.0304(10) Uani 1 1 d .
H8 H 1.2796 0.0867 0.6296 0.037 Uiso 1 1 calc R
C24 C 0.7873(5) 0.5009(2) 0.5115(3) 0.0360(11) Uani 1 1 d .
H24A H 0.8550 0.5315 0.5498 0.043 Uiso 1 1 calc R
H24B H 0.7914 0.5222 0.4584 0.043 Uiso 1 1 calc R
H24C H 0.6892 0.5074 0.5243 0.043 Uiso 1 1 calc R
C11 C 1.2009(4) 0.2675(2) 0.4973(2) 0.0233(9) Uani 1 1 d .
H11 H 1.1803 0.3139 0.4640 0.028 Uiso 1 1 calc R
C18 C 0.8296(4) 0.1434(2) 0.4328(2) 0.0199(8) Uani 1 1 d .
C1 C 0.9620(5) 0.1096(2) 0.2519(2) 0.0261(9) Uani 1 1 d .
H1 H 0.8797 0.1433 0.2372 0.031 Uiso 1 1 calc R
C7 C 1.1515(4) 0.1279(2) 0.5311(2) 0.0244(9) Uani 1 1 d .
H7 H 1.0971 0.0788 0.5210 0.029 Uiso 1 1 calc R
C9 C 1.3374(5) 0.2042(3) 0.6104(2) 0.0324(11) Uani 1 1 d .
H9 H 1.4116 0.2070 0.6544 0.039 Uiso 1 1 calc R
C2 C 1.0026(5) 0.0531(2) 0.1988(2) 0.0297(10) Uani 1 1 d .
H2 H 0.9461 0.0469 0.1484 0.036 Uiso 1 1 calc R
C13 C 0.7978(5) 0.1675(2) 0.5063(2) 0.0275(10) Uani 1 1 d .
H13 H 0.8648 0.2003 0.5396 0.033 Uiso 1 1 calc R
C17 C 0.7315(4) 0.0932(2) 0.3855(2) 0.0275(10) Uani 1 1 d .
H17 H 0.7533 0.0742 0.3361 0.033 Uiso 1 1 calc R
C10 C 1.3087(5) 0.2722(3) 0.5617(2) 0.0302(10) Uani 1 1 d .
H10 H 1.3624 0.3215 0.5724 0.036 Uiso 1 1 calc R
C3 C 1.1248(5) 0.0056(2) 0.2186(2) 0.0311(10) Uani 1 1 d .
H3 H 1.1534 -0.0324 0.1817 0.037 Uiso 1 1 calc R
C4 C 1.2047(5) 0.0137(3) 0.2920(3) 0.0366(11) Uani 1 1 d .
H4 H 1.2889 -0.0187 0.3059 0.044 Uiso 1 1 calc R
C5 C 1.1627(5) 0.0691(3) 0.3460(2) 0.0316(10) Uani 1 1 d .
H5 H 1.2181 0.0740 0.3968 0.038 Uiso 1 1 calc R
C14 C 0.6697(5) 0.1442(3) 0.5315(3) 0.0336(11) Uani 1 1 d .
H14 H 0.6499 0.1606 0.5821 0.040 Uiso 1 1 calc R
C15 C 0.5712(5) 0.0973(3) 0.4835(3) 0.0388(12) Uani 1 1 d .
H15 H 0.4820 0.0829 0.5000 0.047 Uiso 1 1 calc R
C16 C 0.6028(5) 0.0711(3) 0.4104(3) 0.0396(12) Uani 1 1 d .
H16 H 0.5356 0.0378 0.3776 0.048 Uiso 1 1 calc R
C25 C 0.8317(6) 0.3753(3) 0.5963(3) 0.0461(13) Uani 1 1 d .
H25A H 0.8996 0.4068 0.6337 0.055 Uiso 1 1 calc R
H25B H 0.7353 0.3782 0.6119 0.055 Uiso 1 1 calc R
H25C H 0.8630 0.3178 0.5963 0.055 Uiso 1 1 calc R

loop_
_atom_site_aniso_label
_atom_site_aniso_U_11
_atom_site_aniso_U_22
_atom_site_aniso_U_33
_atom_site_aniso_U_23
_atom_site_aniso_U_13
_atom_site_aniso_U_12
Pd1 0.01281(16) 0.01635(16) 0.01640(17) 0.00122(10) 0.00126(12) -0.00116(11)
Br1 0.0160(2) 0.0316(2) 0.0252(2) 0.00352(16) 0.00577(17) -0.00483(17)
Br2 0.0324(2) 0.0198(2) 0.0258(2) 0.00516(15) -0.00157(18) 0.00060(18)
P1 0.0130(5) 0.0160(5) 0.0176(5) -0.0002(4) 0.0030(4) 0.0001(4)
C19 0.018(2) 0.0156(18) 0.021(2) 0.0029(15) -0.0025(17) 0.0024(16)
N2 0.0170(18) 0.037(2) 0.035(2) -0.0013(16) 0.0098(16) 0.0043(16)
C12 0.015(2) 0.023(2) 0.0140(19) 0.0009(15) 0.0048(16) 0.0026(16)
N1 0.0151(17) 0.0256(17) 0.0206(18) -0.0010(13) -0.0010(14) -0.0004(14)
C20 0.021(2) 0.031(2) 0.025(2) -0.0011(17) 0.0043(19) 0.0007(18)
C23 0.016(2) 0.030(2) 0.031(2) -0.0115(18) 0.0010(18) -0.0002(18)
C6 0.022(2) 0.0157(19) 0.022(2) -0.0006(15) 0.0056(17) -0.0022(16)
C21 0.024(2) 0.037(2) 0.026(2) -0.0123(18) -0.0010(19) -0.001(2)
C22 0.025(2) 0.050(3) 0.020(2) -0.0011(19) 0.0033(19) -0.003(2)
N3 0.0147(17) 0.0243(17) 0.0205(17) -0.0019(13) 0.0019(14) 0.0033(14)
C8 0.031(3) 0.037(2) 0.024(2) 0.0021(19) 0.008(2) 0.013(2)
C24 0.046(3) 0.028(2) 0.033(2) -0.0047(19) 0.002(2) -0.004(2)
C11 0.025(2) 0.023(2) 0.022(2) 0.0002(16) 0.0035(18) 0.0001(18)
C18 0.018(2) 0.0150(19) 0.028(2) 0.0034(16) 0.0069(17) 0.0035(16)
C1 0.025(2) 0.028(2) 0.025(2) 0.0005(17) 0.0016(18) 0.0038(18)
C7 0.027(2) 0.023(2) 0.023(2) -0.0006(16) 0.0029(18) 0.0058(18)
C9 0.017(2) 0.062(3) 0.017(2) -0.007(2) -0.0003(18) 0.011(2)
C2 0.038(3) 0.031(2) 0.019(2) -0.0041(17) 0.001(2) 0.000(2)
C13 0.025(2) 0.029(2) 0.028(2) 0.0022(17) 0.0039(19) -0.0004(19)
C17 0.024(2) 0.027(2) 0.034(2) -0.0080(18) 0.0121(19) -0.0044(19)
C10 0.024(2) 0.039(3) 0.026(2) -0.0087(19) -0.0005(19) -0.008(2)
C3 0.046(3) 0.022(2) 0.027(2) -0.0064(17) 0.008(2) 0.001(2)
C4 0.031(3) 0.040(3) 0.039(3) -0.007(2) 0.005(2) 0.016(2)
C5 0.028(2) 0.036(2) 0.030(2) -0.0125(19) -0.001(2) 0.007(2)
C14 0.036(3) 0.033(2) 0.035(3) 0.0033(19) 0.018(2) 0.002(2)
C15 0.033(3) 0.030(2) 0.059(3) 0.002(2) 0.025(2) -0.008(2)
C16 0.032(3) 0.032(2) 0.057(3) -0.012(2) 0.015(2) -0.014(2)
C25 0.067(4) 0.035(3) 0.033(3) -0.005(2) -0.006(3) 0.004(3)

loop_
_atom_type_symbol
_atom_type_description
_atom_type_scat_dispersion_real
_atom_type_scat_dispersion_imag
_atom_type_scat_source
C C 0.0033 0.0016 'International Tables Vol C Tables 4.2.6.8 and 6.1.1.4'
H H 0.0000 0.0000 'International Tables Vol C Tables 4.2.6.8 and 6.1.1.4'
Br Br -0.2901 2.4595 'International Tables Vol C Tables 4.2.6.8 and 6.1.1.4'
N N 0.0061 0.0033 'International Tables Vol C Tables 4.2.6.8 and 6.1.1.4'
P P 0.1023 0.0942 'International Tables Vol C Tables 4.2.6.8 and 6.1.1.4'
Pd Pd -0.9988 1.0072 'International Tables Vol C Tables 4.2.6.8 and 6.1.1.4'

loop_
_geom_angle_atom_site_label_1
_geom_angle_atom_site_label_2
_geom_angle_atom_site_label_3
_geom_angle
Br1 Pd1 Br2 92.631(18)
P1 Pd1 Br1 88.11(3)
P1 Pd1 Br2 176.72(3)
C19 Pd1 Br1 178.65(11)
C19 Pd1 Br2 86.66(10)
C19 Pd1 P1 92.66(10)
C12 P1 Pd1 110.42(12)
C12 P1 C6 107.44(17)
C12 P1 C18 104.57(17)
C6 P1 Pd1 114.61(12)
C18 P1 Pd1 113.35(12)
C18 P1 C6 105.78(17)
N1 C19 Pd1 126.6(3)
N3 C19 Pd1 129.6(3)
N3 C19 N1 103.7(3)
C20 N2 N3 104.0(3)
C11 C12 P1 119.7(3)
C11 C12 C7 119.7(3)
C7 C12 P1 120.6(3)
C19 N1 C20 109.0(3)
C19 N1 C21 125.9(3)
C20 N1 C21 124.9(3)
N2 C20 N1 110.5(4)
N3 C23 H23 108.1
N3 C23 C24 109.8(3)
N3 C23 C25 110.5(3)
C24 C23 H23 108.1
C25 C23 H23 108.1
C25 C23 C24 112.2(3)
C1 C6 P1 119.0(3)
C5 C6 P1 122.0(3)
C5 C6 C1 119.0(4)
N1 C21 H21A 109.4
N1 C21 H21B 109.4
N1 C21 C22 111.2(3)
H21A C21 H21B 108.0
C22 C21 H21A 109.4
C22 C21 H21B 109.4
C21 C22 H22A 109.5
C21 C22 H22B 109.5
C21 C22 H22C 109.5
H22A C22 H22B 109.5
H22A C22 H22C 109.5
H22B C22 H22C 109.5
C19 N3 N2 112.8(3)
C19 N3 C23 128.2(3)
N2 N3 C23 118.9(3)
C7 C8 H8 120.0
C9 C8 H8 120.0
C9 C8 C7 119.9(4)
C23 C24 H24A 109.5
C23 C24 H24B 109.5
C23 C24 H24C 109.5
H24A C24 H24B 109.5
H24A C24 H24C 109.5
H24B C24 H24C 109.5
C12 C11 H11 119.7
C12 C11 C10 120.6(4)
C10 C11 H11 119.7
C13 C18 P1 118.6(3)
C13 C18 C17 118.7(4)
C17 C18 P1 122.0(3)
C6 C1 H1 119.9
C2 C1 C6 120.2(4)
C2 C1 H1 119.9
C12 C7 H7 120.2
C8 C7 C12 119.7(4)
C8 C7 H7 120.2
C8 C9 H9 119.6
C8 C9 C10 120.7(4)
C10 C9 H9 119.6
C1 C2 H2 119.8
C3 C2 C1 120.3(4)
C3 C2 H2 119.8
C18 C13 H13 119.5
C14 C13 C18 120.9(4)
C14 C13 H13 119.5
C18 C17 H17 119.9
C16 C17 C18 120.2(4)
C16 C17 H17 119.9
C11 C10 C9 119.3(4)
C11 C10 H10 120.3
C9 C10 H10 120.3
C2 C3 H3 120.2
C4 C3 C2 119.6(4)
C4 C3 H3 120.2
C3 C4 H4 119.9
C3 C4 C5 120.2(4)
C5 C4 H4 119.9
C6 C5 C4 120.6(4)
C6 C5 H5 119.7
C4 C5 H5 119.7
C13 C14 H14 120.0
C15 C14 C13 120.0(4)
C15 C14 H14 120.0
C14 C15 H15 120.1
C14 C15 C16 119.8(4)
C16 C15 H15 120.1
C17 C16 C15 120.3(4)
C17 C16 H16 119.9
C15 C16 H16 119.9
C23 C25 H25A 109.5
C23 C25 H25B 109.5
C23 C25 H25C 109.5
H25A C25 H25B 109.5
H25A C25 H25C 109.5
H25B C25 H25C 109.5

loop_
_geom_bond_atom_site_label_1
_geom_bond_atom_site_label_2
_geom_bond_distance
Pd1 Br1 2.4693(8)
Pd1 Br2 2.4850(7)
Pd1 P1 2.2698(10)
Pd1 C19 1.985(4)
P1 C12 1.823(4)
P1 C6 1.824(4)
P1 C18 1.824(4)
C19 N1 1.356(5)
C19 N3 1.340(5)
N2 C20 1.306(5)
N2 N3 1.381(4)
C12 C11 1.383(5)
C12 C7 1.400(5)
N1 C20 1.367(5)
N1 C21 1.469(5)
C23 H23 1.0000
C23 N3 1.480(5)
C23 C24 1.515(6)
C23 C25 1.507(6)
C6 C1 1.390(5)
C6 C5 1.381(6)
C21 H21A 0.9900
C21 H21B 0.9900
C21 C22 1.513(6)
C22 H22A 0.9800
C22 H22B 0.9800
C22 H22C 0.9800
C8 H8 0.9500
C8 C7 1.390(6)
C8 C9 1.378(6)
C24 H24A 0.9800
C24 H24B 0.9800
C24 H24C 0.9800
C11 H11 0.9500
C11 C10 1.387(5)
C18 C13 1.391(5)
C18 C17 1.398(5)
C1 H1 0.9500
C1 C2 1.386(5)
C7 H7 0.9500
C9 H9 0.9500
C9 C10 1.389(6)
C2 H2 0.9500
C2 C3 1.383(6)
C13 H13 0.9500
C13 C14 1.385(6)
C17 H17 0.9500
C17 C16 1.383(6)
C10 H10 0.9500
C3 H3 0.9500
C3 C4 1.374(6)
C4 H4 0.9500
C4 C5 1.389(6)
C5 H5 0.9500
C14 H14 0.9500
C14 C15 1.376(6)
C15 H15 0.9500
C15 C16 1.394(6)
C16 H16 0.9500
C25 H25A 0.9800
C25 H25B 0.9800
C25 H25C 0.9800

loop_
_geom_torsion_atom_site_label_1
_geom_torsion_atom_site_label_2
_geom_torsion_atom_site_label_3
_geom_torsion_atom_site_label_4
_geom_torsion
Pd1 P1 C12 C11 -11.5(3)
Pd1 P1 C12 C7 167.4(3)
Pd1 P1 C6 C1 -48.8(3)
Pd1 P1 C6 C5 130.7(3)
Pd1 P1 C18 C13 -78.6(3)
Pd1 P1 C18 C17 91.7(3)
Pd1 C19 N1 C20 -176.9(3)
Pd1 C19 N1 C21 -2.5(5)
Pd1 C19 N3 N2 176.4(3)
Pd1 C19 N3 C23 0.1(6)
P1 C12 C11 C10 -179.6(3)
P1 C12 C7 C8 179.7(3)
P1 C6 C1 C2 -178.9(3)
P1 C6 C5 C4 -179.8(3)
P1 C18 C13 C14 169.0(3)
P1 C18 C17 C16 -167.7(3)
C19 N1 C20 N2 0.2(5)
C19 N1 C21 C22 -96.5(4)
C12 P1 C6 C1 -171.9(3)
C12 P1 C6 C5 7.5(4)
C12 P1 C18 C13 41.7(3)
C12 P1 C18 C17 -147.9(3)
C12 C11 C10 C9 -0.5(6)
N1 C19 N3 N2 -0.7(4)
N1 C19 N3 C23 -177.0(3)
C20 N2 N3 C19 0.8(4)
C20 N2 N3 C23 177.5(3)
C20 N1 C21 C22 77.0(5)
C6 P1 C12 C11 114.1(3)
C6 P1 C12 C7 -66.9(3)
C6 P1 C18 C13 155.0(3)
C6 P1 C18 C17 -34.7(4)
C6 C1 C2 C3 -2.1(6)
C21 N1 C20 N2 -174.3(3)
N3 C19 N1 C20 0.3(4)
N3 C19 N1 C21 174.7(3)
N3 N2 C20 N1 -0.5(4)
C8 C9 C10 C11 -0.4(6)
C24 C23 N3 C19 112.0(4)
C24 C23 N3 N2 -64.1(4)
C11 C12 C7 C8 -1.4(6)
C18 P1 C12 C11 -133.8(3)
C18 P1 C12 C7 45.2(3)
C18 P1 C6 C1 76.8(3)
C18 P1 C6 C5 -103.7(4)
C18 C13 C14 C15 -0.7(6)
C18 C17 C16 C15 -1.2(7)
C1 C6 C5 C4 -0.4(6)
C1 C2 C3 C4 1.2(7)
C7 C12 C11 C10 1.4(6)
C7 C8 C9 C10 0.4(6)
C9 C8 C7 C12 0.5(6)
C2 C3 C4 C5 0.1(7)
C13 C18 C17 C16 2.7(6)
C13 C14 C15 C16 2.1(7)
C17 C18 C13 C14 -1.7(6)
C3 C4 C5 C6 -0.5(7)
C5 C6 C1 C2 1.7(6)
C14 C15 C16 C17 -1.2(7)
C25 C23 N3 C19 -123.7(4)
C25 C23 N3 N2 60.2(5)
